data_1569533
loop_
_publ_author_name
'Tu, Ni'
'Long, Sihui'

_publ_section_title
;
 N-(2,6-Dichlorophenyl)-2-oxo-1,2-dihydropyridine-3-carboxamide
;
_journal_coeditor_code WM4188
_journal_issue 7
_journal_name_full IUCrData
_journal_paper_doi 10.1107/S241431462300603X
_journal_volume 8
_journal_year 2023
_chemical_formula_iupac 'C12 H8 Cl2 N2 O2'
_chemical_formula_moiety 'C12 H8 Cl2 N2 O2'
_chemical_formula_sum 'C12 H8 Cl2 N2 O2'
_chemical_formula_weight 283.10
_chemical_name_systematic
;
<i>N</i>-(2,6-Dichlorophenyl)-2-oxo-1,2-dihydropyridine-3-carboxamide
;
_space_group_crystal_system triclinic
_space_group_IT_number 2
_space_group_name_Hall '-P 1'
_space_group_name_H-M_alt 'P -1'
_atom_sites_solution_hydrogens mixed
_atom_sites_solution_primary dual
_audit_creation_method
;
Olex2 1.5
(compiled 2022.04.07 svn.rca3783a0 for OlexSys, GUI svn.r6498)
;
_cell_angle_alpha 97.296(6)
_cell_angle_beta 95.228(6)
_cell_angle_gamma 102.149(7)
_cell_formula_units_Z 2
_cell_length_a 7.3730(6)
_cell_length_b 8.0091(6)
_cell_length_c 10.8545(6)
_cell_measurement_reflns_used 4779
_cell_measurement_temperature 297.40(14)
_cell_measurement_theta_max 76.1840
_cell_measurement_theta_min 4.1170
_cell_volume 616.93(8)
_computing_cell_refinement
;
CrysAlisPro (Rigaku OD, 2022)
;
_computing_data_collection
;
CrysAlisPro (Rigaku OD, 2022)
;
_computing_data_reduction
;
CrysAlisPro (Rigaku OD, 2022)
;
_computing_molecular_graphics
;
MERCURY (Macrae <i>et al.</i>,  2020)
;
_computing_publication_material
;
Olex2 (Dolomanov <i>et al.</i>,  2009)
;
_computing_structure_refinement
;
SHELXL Sheldrick, 2015b)
;
_computing_structure_solution
;
<i>SHELXT</i>  (Sheldrick, 2015a)
;
_diffrn_ambient_temperature 297.40(14)
_diffrn_detector 'Hybrid Pixel Array Detector'
_diffrn_detector_area_resol_mean 10.0000
_diffrn_measured_fraction_theta_full 0.982
_diffrn_measured_fraction_theta_max 0.982
_diffrn_measurement_device 'four-circle diffractometer'
_diffrn_measurement_device_type 'XtaLAB Synergy R, DW system, HyPix'
_diffrn_measurement_method '\w scans'
_diffrn_radiation_monochromator mirror
_diffrn_radiation_probe x-ray
_diffrn_radiation_type 'Cu K\a'
_diffrn_radiation_wavelength 1.54184
_diffrn_reflns_av_R_equivalents 0.0734
_diffrn_reflns_av_unetI/netI 0.0519
_diffrn_reflns_limit_h_max 8
_diffrn_reflns_limit_h_min -8
_diffrn_reflns_limit_k_max 8
_diffrn_reflns_limit_k_min -9
_diffrn_reflns_limit_l_max 12
_diffrn_reflns_limit_l_min -12
_diffrn_reflns_number 5370
_diffrn_reflns_theta_full 66.572
_diffrn_reflns_theta_max 66.572
_diffrn_reflns_theta_min 4.137
_diffrn_source 'Rotating-anode X-ray tube'
_exptl_absorpt_coefficient_mu 4.707
_exptl_absorpt_correction_T_max 1.00000
_exptl_absorpt_correction_T_min 0.13999
_exptl_absorpt_correction_type multi-scan
_exptl_absorpt_process_details
;
(CrysAlisPro; Rigaku OD, 2022)
;
_exptl_crystal_colour 'clear light colourless'
_exptl_crystal_density_diffrn 1.524
_exptl_crystal_description block
_exptl_crystal_F_000 288
_exptl_crystal_size_max 0.21
_exptl_crystal_size_mid 0.18
_exptl_crystal_size_min 0.17
_refine_diff_density_max 0.741
_refine_diff_density_min -0.608
_refine_ls_extinction_coef 0.013(4)
_refine_ls_extinction_expression Fc^*^=kFc[1+0.001xFc^2^\l^3^/sin(2\q)]^-1/4^
_refine_ls_extinction_method
;
SHELXL-2018/3 (Sheldrick 2015b)
;
_refine_ls_goodness_of_fit_ref 1.033
_refine_ls_hydrogen_treatment mixed
_refine_ls_matrix_type full
_refine_ls_number_parameters 168
_refine_ls_number_reflns 2135
_refine_ls_number_restraints 0
_refine_ls_restrained_S_all 1.033
_refine_ls_R_factor_all 0.0789
_refine_ls_R_factor_gt 0.0766
_refine_ls_shift/su_max 0.000
_refine_ls_shift/su_mean 0.000
_refine_ls_structure_factor_coef Fsqd
_refine_ls_weighting_details 'w=1/[\s^2^(Fo^2^)+(0.1730P)^2^+0.0514P] where P=(Fo^2^+2Fc^2^)/3'
_refine_ls_weighting_scheme calc
_refine_ls_wR_factor_gt 0.2064
_refine_ls_wR_factor_ref 0.2099
_reflns_number_gt 1943
_reflns_number_total 2135
_reflns_threshold_expression 'I > 2\s(I)'
_cod_data_source_file wm4188.cif
_cod_data_source_block I
_cod_database_code 1569533
_shelx_space_group_comment
;
The symmetry employed for this shelxl refinement is uniquely defined
by the following loop, which should always be used as a source of
symmetry information in preference to the above space-group names.
They are only intended as comments.
;
_shelx_estimated_absorpt_t_min 0.438
_shelx_estimated_absorpt_t_max 0.502

loop_
_space_group_symop_operation_xyz
'x, y, z'
'-x, -y, -z'

loop_
_atom_site_type_symbol
_atom_site_label
_atom_site_fract_x
_atom_site_fract_y
_atom_site_fract_z
_atom_site_U_iso_or_equiv
_atom_site_adp_type
_atom_site_calc_flag
_atom_site_occupancy
_atom_site_disorder_assembly
_atom_site_disorder_group
Cl Cl1 0.09456(12) 0.25172(11) 0.21934(9) 0.0689(4) Uani d 1 . .
Cl Cl2 0.33699(11) 0.84435(8) 0.03740(7) 0.0606(4) Uani d 1 . .
O O1 0.0726(3) 0.8647(3) 0.38156(19) 0.0573(6) Uani d 1 . .
O O2 0.4804(3) 0.5753(3) 0.32403(18) 0.0601(7) Uani d 1 . .
N N1 0.2015(3) 0.9462(3) 0.5833(2) 0.0451(6) Uani d 1 . .
N N2 0.2180(3) 0.6370(3) 0.2380(2) 0.0449(6) Uani d 1 . .
H H2 0.128318 0.688602 0.249405 0.054 Uiso calc 1 . .
C C1 0.1941(3) 0.8550(3) 0.4661(2) 0.0416(6) Uani d 1 . .
C C2 0.3370(3) 0.7567(3) 0.4535(2) 0.0394(6) Uani d 1 . .
C C3 0.4628(4) 0.7595(4) 0.5538(3) 0.0458(7) Uani d 1 . .
H H3 0.553867 0.695703 0.544571 0.055 Uiso calc 1 . .
C C4 0.4597(4) 0.8558(4) 0.6713(3) 0.0498(7) Uani d 1 . .
H H4 0.546583 0.856661 0.739168 0.060 Uiso calc 1 . .
C C5 0.3257(4) 0.9469(4) 0.6815(3) 0.0478(7) Uani d 1 . .
H H5 0.319516 1.011107 0.758020 0.057 Uiso calc 1 . .
C C6 0.3521(4) 0.6494(3) 0.3331(2) 0.0414(6) Uani d 1 . .
C C7 0.2203(3) 0.5413(3) 0.1196(2) 0.0390(6) Uani d 1 . .
C C8 0.1698(3) 0.3609(3) 0.0998(3) 0.0441(6) Uani d 1 . .
C C9 0.1746(4) 0.2670(4) -0.0165(3) 0.0533(8) Uani d 1 . .
H H9 0.139775 0.146970 -0.028567 0.064 Uiso calc 1 . .
C C10 0.2312(4) 0.3524(4) -0.1133(3) 0.0542(8) Uani d 1 . .
H H10 0.236139 0.289553 -0.190562 0.065 Uiso calc 1 . .
C C11 0.2804(4) 0.5292(4) -0.0971(3) 0.0484(7) Uani d 1 . .
H H11 0.317890 0.586835 -0.162878 0.058 Uiso calc 1 . .
C C12 0.2733(3) 0.6204(3) 0.0189(2) 0.0405(6) Uani d 1 . .
H H1 0.118(5) 0.999(4) 0.589(3) 0.047(8) Uiso d 1 . .

loop_
_atom_site_aniso_label
_atom_site_aniso_U_11
_atom_site_aniso_U_22
_atom_site_aniso_U_33
_atom_site_aniso_U_12
_atom_site_aniso_U_13
_atom_site_aniso_U_23
Cl1 0.0707(6) 0.0764(6) 0.0693(7) 0.0185(4) 0.0188(4) 0.0360(5)
Cl2 0.0779(6) 0.0474(5) 0.0549(6) 0.0110(4) 0.0063(4) 0.0078(4)
O1 0.0613(12) 0.0848(15) 0.0359(10) 0.0487(11) 0.0014(9) -0.0050(10)
O2 0.0628(12) 0.0913(15) 0.0394(11) 0.0527(11) 0.0088(9) -0.0018(10)
N1 0.0521(13) 0.0599(13) 0.0319(12) 0.0322(10) 0.0106(10) 0.0022(10)
N2 0.0500(12) 0.0643(14) 0.0291(12) 0.0346(10) 0.0091(9) -0.0001(10)
C1 0.0457(13) 0.0540(14) 0.0328(13) 0.0253(11) 0.0125(11) 0.0055(11)
C2 0.0446(13) 0.0509(14) 0.0308(13) 0.0230(10) 0.0130(10) 0.0098(11)
C3 0.0519(14) 0.0557(15) 0.0370(14) 0.0278(11) 0.0069(11) 0.0063(12)
C4 0.0600(16) 0.0652(17) 0.0310(13) 0.0317(13) 0.0034(12) 0.0042(12)
C5 0.0566(15) 0.0610(16) 0.0304(13) 0.0234(12) 0.0099(11) 0.0032(11)
C6 0.0472(13) 0.0548(14) 0.0311(13) 0.0251(10) 0.0142(11) 0.0096(11)
C7 0.0380(12) 0.0509(14) 0.0319(13) 0.0213(10) 0.0071(10) -0.0005(11)
C8 0.0444(13) 0.0512(14) 0.0446(15) 0.0223(10) 0.0121(11) 0.0119(12)
C9 0.0537(15) 0.0443(13) 0.0626(19) 0.0219(11) 0.0054(13) -0.0062(13)
C10 0.0576(15) 0.0658(17) 0.0430(16) 0.0290(13) 0.0135(13) -0.0082(14)
C11 0.0531(14) 0.0656(17) 0.0315(13) 0.0227(12) 0.0139(11) 0.0040(12)
C12 0.0421(12) 0.0461(13) 0.0357(13) 0.0158(9) 0.0088(10) 0.0029(11)

loop_
_atom_type_symbol
_atom_type_description
_atom_type_scat_dispersion_real
_atom_type_scat_dispersion_imag
_atom_type_scat_source
C C 0.0181 0.0091 'International Tables Vol C Tables 4.2.6.8 and 6.1.1.4'
H H 0.0000 0.0000 'International Tables Vol C Tables 4.2.6.8 and 6.1.1.4'
Cl Cl 0.3639 0.7018 'International Tables Vol C Tables 4.2.6.8 and 6.1.1.4'
N N 0.0311 0.0180 'International Tables Vol C Tables 4.2.6.8 and 6.1.1.4'
O O 0.0492 0.0322 'International Tables Vol C Tables 4.2.6.8 and 6.1.1.4'

loop_
_geom_angle_atom_site_label_1
_geom_angle_atom_site_label_2
_geom_angle_atom_site_label_3
_geom_angle_site_symmetry_1
_geom_angle_site_symmetry_3
_geom_angle
_geom_angle_publ_flag
C1 N1 H1 . . 113(2) ?
C5 N1 C1 . . 125.1(2) ?
C5 N1 H1 . . 122(2) ?
C6 N2 H2 . . 119.2 ?
C6 N2 C7 . . 121.6(2) ?
C7 N2 H2 . . 119.2 ?
O1 C1 N1 . . 119.5(2) ?
O1 C1 C2 . . 126.0(2) ?
N1 C1 C2 . . 114.5(2) ?
C1 C2 C6 . . 122.5(2) ?
C3 C2 C1 . . 119.7(2) ?
C3 C2 C6 . . 117.8(2) ?
C2 C3 H3 . . 119.0 ?
C2 C3 C4 . . 122.1(2) ?
C4 C3 H3 . . 119.0 ?
C3 C4 H4 . . 121.3 ?
C5 C4 C3 . . 117.5(3) ?
C5 C4 H4 . . 121.3 ?
N1 C5 C4 . . 121.1(3) ?
N1 C5 H5 . . 119.4 ?
C4 C5 H5 . . 119.4 ?
O2 C6 N2 . . 122.4(2) ?
O2 C6 C2 . . 120.6(2) ?
N2 C6 C2 . . 117.0(2) ?
C8 C7 N2 . . 121.1(2) ?
C12 C7 N2 . . 122.0(2) ?
C12 C7 C8 . . 116.9(2) ?
C7 C8 Cl1 . . 119.9(2) ?
C9 C8 Cl1 . . 119.1(2) ?
C9 C8 C7 . . 121.0(3) ?
C8 C9 H9 . . 120.2 ?
C10 C9 C8 . . 119.7(3) ?
C10 C9 H9 . . 120.2 ?
C9 C10 H10 . . 119.6 ?
C11 C10 C9 . . 120.7(3) ?
C11 C10 H10 . . 119.6 ?
C10 C11 H11 . . 120.6 ?
C10 C11 C12 . . 118.8(3) ?
C12 C11 H11 . . 120.6 ?
C7 C12 Cl2 . . 119.05(19) ?
C7 C12 C11 . . 122.9(2) ?
C11 C12 Cl2 . . 118.0(2) ?

loop_
_geom_bond_atom_site_label_1
_geom_bond_atom_site_label_2
_geom_bond_site_symmetry_2
_geom_bond_distance
_geom_bond_publ_flag
Cl1 C8 . 1.724(3) ?
Cl2 C12 . 1.736(3) ?
O1 C1 . 1.244(3) ?
O2 C6 . 1.223(3) ?
N1 C1 . 1.375(4) ?
N1 C5 . 1.339(4) ?
N1 H1 . 0.82(4) ?
N2 H2 . 0.8600 ?
N2 C6 . 1.341(3) ?
N2 C7 . 1.414(3) ?
C1 C2 . 1.448(3) ?
C2 C3 . 1.359(4) ?
C2 C6 . 1.497(3) ?
C3 H3 . 0.9300 ?
C3 C4 . 1.409(4) ?
C4 H4 . 0.9300 ?
C4 C5 . 1.350(4) ?
C5 H5 . 0.9300 ?
C7 C8 . 1.398(4) ?
C7 C12 . 1.378(4) ?
C8 C9 . 1.392(4) ?
C9 H9 . 0.9300 ?
C9 C10 . 1.374(5) ?
C10 H10 . 0.9300 ?
C10 C11 . 1.369(5) ?
C11 H11 . 0.9300 ?
C11 C12 . 1.384(4) ?

loop_
_geom_hbond_atom_site_label_D
_geom_hbond_atom_site_label_H
_geom_hbond_atom_site_label_A
_geom_hbond_site_symmetry_A
_geom_hbond_distance_DH
_geom_hbond_distance_HA
_geom_hbond_distance_DA
_geom_hbond_angle_DHA
_geom_hbond_publ_flag
N2 H2 O1 . 0.86 2.01 2.703(3) 136.5 yes
N1 H1 O1 2_576 0.82(4) 1.97(4) 2.794(3) 175(3) yes

loop_
_geom_torsion_atom_site_label_1
_geom_torsion_atom_site_label_2
_geom_torsion_atom_site_label_3
_geom_torsion_atom_site_label_4
_geom_torsion_site_symmetry_1
_geom_torsion_site_symmetry_2
_geom_torsion_site_symmetry_3
_geom_torsion_site_symmetry_4
_geom_torsion
_geom_torsion_publ_flag
Cl1 C8 C9 C10 . . . . 178.9(2) ?
O1 C1 C2 C3 . . . . 179.2(3) ?
O1 C1 C2 C6 . . . . -1.2(4) ?
N1 C1 C2 C3 . . . . 0.5(4) ?
N1 C1 C2 C6 . . . . -179.9(2) ?
N2 C7 C8 Cl1 . . . . 2.5(3) ?
N2 C7 C8 C9 . . . . -179.1(2) ?
N2 C7 C12 Cl2 . . . . -0.6(3) ?
N2 C7 C12 C11 . . . . 178.6(2) ?
C1 N1 C5 C4 . . . . 0.9(5) ?
C1 C2 C3 C4 . . . . -0.1(4) ?
C1 C2 C6 O2 . . . . 176.1(3) ?
C1 C2 C6 N2 . . . . -4.8(4) ?
C2 C3 C4 C5 . . . . 0.0(5) ?
C3 C2 C6 O2 . . . . -4.3(4) ?
C3 C2 C6 N2 . . . . 174.8(2) ?
C3 C4 C5 N1 . . . . -0.4(5) ?
C5 N1 C1 O1 . . . . -179.7(3) ?
C5 N1 C1 C2 . . . . -0.9(4) ?
C6 N2 C7 C8 . . . . 76.0(3) ?
C6 N2 C7 C12 . . . . -103.5(3) ?
C6 C2 C3 C4 . . . . -179.7(2) ?
C7 N2 C6 O2 . . . . -2.1(4) ?
C7 N2 C6 C2 . . . . 178.9(2) ?
C7 C8 C9 C10 . . . . 0.5(4) ?
C8 C7 C12 Cl2 . . . . 179.79(17) ?
C8 C7 C12 C11 . . . . -1.0(4) ?
C8 C9 C10 C11 . . . . -0.9(5) ?
C9 C10 C11 C12 . . . . 0.4(4) ?
C10 C11 C12 Cl2 . . . . 179.8(2) ?
C10 C11 C12 C7 . . . . 0.5(4) ?
C12 C7 C8 Cl1 . . . . -177.95(18) ?
C12 C7 C8 C9 . . . . 0.4(4) ?
